data_4132534
loop_
_publ_author_name
'Li, Ke'
'Li, Mao-Lin'
'Zhang, Qi'
'Zhu, Shou-Fei'
'Zhou, Qi-Lin'

_publ_section_title
;
 Highly Enantioselective Nickel-Catalyzed Intramolecular Hydroalkenylation
 of N- and O-Tethered 1,6-Dienes To Form Six-Membered Heterocycles.
;
_journal_issue 24
_journal_name_full 'Journal of the American Chemical Society'
_journal_page_first 7458
_journal_page_last 7461
_journal_paper_doi 10.1021/jacs.8b04703
_journal_volume 140
_journal_year 2018
_chemical_absolute_configuration ad
_chemical_formula_moiety 'C26 H29 N O4 S'
_chemical_formula_sum 'C26 H29 N O4 S'
_chemical_formula_weight 451.56
_space_group_crystal_system orthorhombic
_space_group_IT_number 19
_space_group_name_Hall 'P 2ac 2ab'
_space_group_name_H-M_alt 'P 21 21 21'
_atom_sites_solution_hydrogens geom
_atom_sites_solution_primary dual
_audit_creation_date 2017-03-21
_audit_creation_method
;
Olex2 1.2
(compiled 2017.01.04 svn.r3372 for OlexSys, GUI svn.r5292)
;
_cell_angle_alpha 90
_cell_angle_beta 90
_cell_angle_gamma 90
_cell_formula_units_Z 4
_cell_length_a 8.3584(4)
_cell_length_b 14.8160(5)
_cell_length_c 18.9753(6)
_cell_measurement_reflns_used 12664
_cell_measurement_temperature 113.15
_cell_measurement_theta_max 31.7280
_cell_measurement_theta_min 1.7930
_cell_volume 2349.86(16)
_computing_cell_refinement 'CrysAlisPro 1.171.38.46 (Rigaku OD, 2015)'
_computing_data_collection 'CrystalClear (Rigaku Inc., 2008)'
_computing_data_reduction 'CrysAlisPro 1.171.38.46 (Rigaku OD, 2015)'
_computing_molecular_graphics 'Olex2 (Dolomanov et al., 2009)'
_computing_publication_material 'Olex2 (Dolomanov et al., 2009)'
_computing_structure_refinement 'ShelXL (Sheldrick, 2015)'
_computing_structure_solution 'ShelXT (Sheldrick, 2015)'
_diffrn_ambient_temperature 113.15
_diffrn_detector 'CCD plate'
_diffrn_measured_fraction_theta_full 0.995
_diffrn_measured_fraction_theta_max 0.995
_diffrn_measurement_details
;
List of Runs (angles in degrees, time in seconds):

  # Type    Start    End  Width  t~exp~   \w     \q     \k     \f   Frames
--------------------------------------------------------------------------
  1  \w   -115.00  65.00   1.00    1.00    --  -25.00  45.00   0.00  180
  2  \w   -115.00  65.00   1.00    1.00    --  -25.00  45.00  90.00  180
  3  \w   -115.00  65.00   1.00    1.00    --  -25.00  45.00 180.00  180
;
_diffrn_measurement_device 'abstract diffractometer'
_diffrn_measurement_device_type 'Rigaku Saturn 70'
_diffrn_measurement_method '\w scans'
_diffrn_orient_matrix_type 'CrysAlisPro convention (1999,Acta A55,543-557)'
_diffrn_orient_matrix_UB_11 0.0033333000
_diffrn_orient_matrix_UB_12 0.0416441000
_diffrn_orient_matrix_UB_13 0.0183858000
_diffrn_orient_matrix_UB_21 0.0012724000
_diffrn_orient_matrix_UB_22 -0.0235624000
_diffrn_orient_matrix_UB_23 0.0325140000
_diffrn_orient_matrix_UB_31 0.0848199000
_diffrn_orient_matrix_UB_32 -0.0012877000
_diffrn_orient_matrix_UB_33 -0.0012256000
_diffrn_radiation_monochromator confocal
_diffrn_radiation_probe x-ray
_diffrn_radiation_type MoK\a
_diffrn_radiation_wavelength 0.71073
_diffrn_reflns_av_R_equivalents 0.0722
_diffrn_reflns_av_unetI/netI 0.0502
_diffrn_reflns_Laue_measured_fraction_full 0.995
_diffrn_reflns_Laue_measured_fraction_max 0.995
_diffrn_reflns_limit_h_max 10
_diffrn_reflns_limit_h_min -10
_diffrn_reflns_limit_k_max 19
_diffrn_reflns_limit_k_min -19
_diffrn_reflns_limit_l_max 25
_diffrn_reflns_limit_l_min -25
_diffrn_reflns_number 28302
_diffrn_reflns_point_group_measured_fraction_full 0.996
_diffrn_reflns_point_group_measured_fraction_max 0.996
_diffrn_reflns_theta_full 25.242
_diffrn_reflns_theta_max 27.998
_diffrn_reflns_theta_min 1.744
_diffrn_source 'rotating anode'
_diffrn_source_type 'Enhance (Mo) X-ray Source'
_exptl_absorpt_coefficient_mu 0.170
_exptl_absorpt_correction_T_max 1.00000
_exptl_absorpt_correction_T_min 0.71184
_exptl_absorpt_correction_type multi-scan
_exptl_absorpt_process_details
;
CrysAlisPro 1.171.38.46 (Rigaku Oxford Diffraction, 2015)
Empirical absorption correction using spherical harmonics,
 implemented in SCALE3 ABSPACK scaling algorithm.
;
_exptl_crystal_colour colourless
_exptl_crystal_colour_primary colourless
_exptl_crystal_density_diffrn 1.276
_exptl_crystal_description prism
_exptl_crystal_F_000 960
_exptl_crystal_size_max 0.34
_exptl_crystal_size_mid 0.18
_exptl_crystal_size_min 0.14
_refine_diff_density_max 0.358
_refine_diff_density_min -0.355
_refine_diff_density_rms 0.119
_refine_ls_abs_structure_details
;
 Flack x determined using 1792 quotients [(I+)-(I-)]/[(I+)+(I-)]
 (Parsons, Flack and Wagner, Acta Cryst. B69 (2013) 249-259).
;
_refine_ls_abs_structure_Flack 0.01(5)
_refine_ls_extinction_coef 0.047(4)
_refine_ls_extinction_expression Fc^*^=kFc[1+0.001xFc^2^\l^3^/sin(2\q)]^-1/4^
_refine_ls_extinction_method 'SHELXL-2016/6 (Sheldrick 2016)'
_refine_ls_goodness_of_fit_ref 1.084
_refine_ls_hydrogen_treatment constr
_refine_ls_matrix_type full
_refine_ls_number_parameters 292
_refine_ls_number_reflns 5649
_refine_ls_number_restraints 0
_refine_ls_restrained_S_all 1.084
_refine_ls_R_factor_all 0.0563
_refine_ls_R_factor_gt 0.0469
_refine_ls_shift/su_max 0.000
_refine_ls_shift/su_mean 0.000
_refine_ls_structure_factor_coef Fsqd
_refine_ls_weighting_details 'w=1/[\s^2^(Fo^2^)+(0.0580P)^2^+0.1670P] where P=(Fo^2^+2Fc^2^)/3'
_refine_ls_weighting_scheme calc
_refine_ls_wR_factor_gt 0.1096
_refine_ls_wR_factor_ref 0.1170
_reflns_Friedel_coverage 0.770
_reflns_Friedel_fraction_full 0.997
_reflns_Friedel_fraction_max 0.997
_reflns_number_gt 4906
_reflns_number_total 5649
_reflns_threshold_expression 'I > 2\s(I)'
_cod_data_source_file ja8b04703_si_004.cif
_cod_data_source_block r20170321a
_cod_database_code 4132534
_shelx_shelxl_version_number 2016/6
_chemical_oxdiff_formula C26H29NO4S
_shelx_space_group_comment
;
The symmetry employed for this shelxl refinement is uniquely defined
by the following loop, which should always be used as a source of
symmetry information in preference to the above space-group names.
They are only intended as comments.
;
_shelx_estimated_absorpt_t_max 0.977
_shelx_estimated_absorpt_t_min 0.944
_reflns_odcompleteness_completeness 95.14
_reflns_odcompleteness_iscentric 1
_reflns_odcompleteness_theta 32.83
_olex2_refinement_description
;
1. Fixed Uiso
 At 1.2 times of:
  All C(H) groups, All C(H,H) groups
 At 1.5 times of:
  All C(H,H,H) groups
2.a Ternary CH refined with riding coordinates:
 C2(H2), C3(H3)
2.b Secondary CH2 refined with riding coordinates:
 C1(H1A,H1B), C4(H4A,H4B), C5(H5A,H5B), C6(H6A,H6B)
2.c Aromatic/amide H refined with riding coordinates:
 C8(H8), C9(H9), C11(H11), C12(H12), C15(H15), C16(H16), C17(H17), C18(H18),
 C19(H19), C21(H21), C22(H22), C24(H24), C25(H25)
2.d Idealised Me refined as rotating group:
 C13(H13A,H13B,H13C), C26(H26A,H26B,H26C)
;
_olex2_submission_special_instructions 'No special instructions were received'
_oxdiff_exptl_absorpt_empirical_details
;
Empirical correction (ABSPACK) includes:
- Absorption correction using spherical harmonics
- Frame scaling
- Detector area scaling
;
_oxdiff_exptl_absorpt_empirical_full_max 1.245
_oxdiff_exptl_absorpt_empirical_full_min 0.732

loop_
_space_group_symop_operation_xyz
'x, y, z'
'-x+1/2, -y, z+1/2'
'-x, y+1/2, -z+1/2'
'x+1/2, -y+1/2, -z'

loop_
_atom_site_label
_atom_site_type_symbol
_atom_site_fract_x
_atom_site_fract_y
_atom_site_fract_z
_atom_site_U_iso_or_equiv
_atom_site_adp_type
_atom_site_occupancy
_atom_site_site_symmetry_order
_atom_site_calc_flag
_atom_site_refinement_flags_posn
S1 S 0.52365(10) -0.03255(5) 0.45723(4) 0.0324(2) Uani 1 1 d .
O1 O 0.5180(3) 0.31310(12) 0.44538(9) 0.0309(4) Uani 1 1 d .
O2 O 0.5851(3) 0.63694(13) 0.30376(10) 0.0341(5) Uani 1 1 d .
O3 O 0.4536(3) 0.00662(14) 0.39570(11) 0.0428(6) Uani 1 1 d .
O4 O 0.4472(3) -0.10630(14) 0.49236(12) 0.0415(5) Uani 1 1 d .
N1 N 0.5387(3) 0.04841(15) 0.51482(11) 0.0286(5) Uani 1 1 d .
C1 C 0.5905(4) 0.13799(18) 0.49165(14) 0.0280(6) Uani 1 1 d .
H1A H 0.555169 0.148842 0.442576 0.034 Uiso 1 1 calc R
H1B H 0.708689 0.142051 0.493143 0.034 Uiso 1 1 calc R
C2 C 0.5172(3) 0.20845(16) 0.54059(12) 0.0245(5) Uani 1 1 d .
H2 H 0.398231 0.202278 0.537987 0.029 Uiso 1 1 calc R
C3 C 0.5684(3) 0.19110(18) 0.61760(13) 0.0265(6) Uani 1 1 d .
H3 H 0.686951 0.199117 0.620590 0.032 Uiso 1 1 calc R
C4 C 0.5294(4) 0.09325(18) 0.63795(14) 0.0304(6) Uani 1 1 d .
H4A H 0.573839 0.080627 0.685293 0.036 Uiso 1 1 calc R
H4B H 0.411793 0.085920 0.640582 0.036 Uiso 1 1 calc R
C5 C 0.5965(4) 0.0253(2) 0.58586(14) 0.0320(6) Uani 1 1 d .
H5A H 0.714863 0.026817 0.586918 0.038 Uiso 1 1 calc R
H5B H 0.561068 -0.036306 0.598666 0.038 Uiso 1 1 calc R
C6 C 0.5601(3) 0.30337(17) 0.51824(13) 0.0259(6) Uani 1 1 d .
H6A H 0.500708 0.347791 0.547149 0.031 Uiso 1 1 calc R
H6B H 0.676071 0.313951 0.524734 0.031 Uiso 1 1 calc R
C7 C 0.5427(3) 0.39646(18) 0.41478(14) 0.0260(6) Uani 1 1 d .
C8 C 0.5076(3) 0.40192(18) 0.34308(14) 0.0284(6) Uani 1 1 d .
H8 H 0.471657 0.349708 0.318706 0.034 Uiso 1 1 calc R
C9 C 0.5244(4) 0.48215(18) 0.30721(14) 0.0297(6) Uani 1 1 d .
H9 H 0.501213 0.485072 0.258250 0.036 Uiso 1 1 calc R
C10 C 0.5757(3) 0.55920(18) 0.34308(14) 0.0268(6) Uani 1 1 d .
C11 C 0.6150(4) 0.55326(19) 0.41361(14) 0.0293(6) Uani 1 1 d .
H11 H 0.653783 0.605038 0.437680 0.035 Uiso 1 1 calc R
C12 C 0.5981(3) 0.47188(18) 0.44981(13) 0.0284(6) Uani 1 1 d .
H12 H 0.624707 0.468369 0.498410 0.034 Uiso 1 1 calc R
C13 C 0.6132(5) 0.7185(2) 0.34144(18) 0.0447(8) Uani 1 1 d .
H13A H 0.603961 0.769954 0.309200 0.067 Uiso 1 1 calc GR
H13B H 0.720997 0.717279 0.361770 0.067 Uiso 1 1 calc GR
H13C H 0.534147 0.724551 0.379275 0.067 Uiso 1 1 calc GR
C14 C 0.4917(3) 0.25647(17) 0.66843(12) 0.0249(6) Uani 1 1 d .
C15 C 0.3255(4) 0.26382(19) 0.67226(14) 0.0298(6) Uani 1 1 d .
H15 H 0.260588 0.228172 0.642038 0.036 Uiso 1 1 calc R
C16 C 0.2541(4) 0.32250(19) 0.71962(15) 0.0322(6) Uani 1 1 d .
H16 H 0.140752 0.326665 0.721774 0.039 Uiso 1 1 calc R
C17 C 0.3470(4) 0.3749(2) 0.76370(15) 0.0365(7) Uani 1 1 d .
H17 H 0.297827 0.414775 0.796386 0.044 Uiso 1 1 calc R
C18 C 0.5110(4) 0.3692(2) 0.76012(15) 0.0393(7) Uani 1 1 d .
H18 H 0.575059 0.405400 0.790329 0.047 Uiso 1 1 calc R
C19 C 0.5834(4) 0.3108(2) 0.71247(15) 0.0343(7) Uani 1 1 d .
H19 H 0.696797 0.308002 0.709966 0.041 Uiso 1 1 calc R
C20 C 0.7169(4) -0.06943(18) 0.43458(14) 0.0311(6) Uani 1 1 d .
C21 C 0.8009(4) -0.0257(2) 0.38187(17) 0.0436(8) Uani 1 1 d .
H21 H 0.756510 0.025795 0.359390 0.052 Uiso 1 1 calc R
C22 C 0.9498(5) -0.0575(2) 0.36210(17) 0.0464(9) Uani 1 1 d .
H22 H 1.007202 -0.027160 0.326000 0.056 Uiso 1 1 calc R
C23 C 1.0172(4) -0.1330(2) 0.39386(15) 0.0390(7) Uani 1 1 d .
C24 C 0.9320(4) -0.1741(2) 0.44783(17) 0.0382(7) Uani 1 1 d .
H24 H 0.977340 -0.224736 0.471180 0.046 Uiso 1 1 calc R
C25 C 0.7842(4) -0.14357(19) 0.46838(15) 0.0344(7) Uani 1 1 d .
H25 H 0.728139 -0.172886 0.505445 0.041 Uiso 1 1 calc R
C26 C 1.1754(5) -0.1687(3) 0.3693(2) 0.0558(10) Uani 1 1 d .
H26A H 1.234110 -0.193756 0.409481 0.084 Uiso 1 1 calc GR
H26B H 1.237687 -0.119545 0.348222 0.084 Uiso 1 1 calc GR
H26C H 1.157951 -0.216063 0.334089 0.084 Uiso 1 1 calc GR

loop_
_atom_site_aniso_label
_atom_site_aniso_U_11
_atom_site_aniso_U_22
_atom_site_aniso_U_33
_atom_site_aniso_U_23
_atom_site_aniso_U_13
_atom_site_aniso_U_12
S1 0.0385(4) 0.0275(3) 0.0311(3) -0.0031(3) -0.0038(3) -0.0027(3)
O1 0.0443(12) 0.0255(9) 0.0230(8) 0.0016(7) -0.0006(9) 0.0004(9)
O2 0.0432(12) 0.0276(10) 0.0314(10) 0.0056(8) -0.0053(9) -0.0014(9)
O3 0.0516(14) 0.0392(12) 0.0376(11) -0.0045(9) -0.0149(10) 0.0026(11)
O4 0.0449(13) 0.0312(10) 0.0483(12) -0.0027(10) 0.0024(11) -0.0088(10)
N1 0.0361(13) 0.0236(10) 0.0261(10) -0.0003(9) -0.0002(10) -0.0011(10)
C1 0.0332(15) 0.0248(12) 0.0261(12) -0.0009(11) 0.0028(12) 0.0002(12)
C2 0.0237(13) 0.0272(13) 0.0227(11) 0.0014(10) 0.0000(12) 0.0001(10)
C3 0.0270(14) 0.0289(13) 0.0236(12) -0.0001(10) -0.0041(11) 0.0013(11)
C4 0.0387(16) 0.0291(13) 0.0234(12) 0.0039(10) -0.0004(13) 0.0021(13)
C5 0.0401(16) 0.0284(14) 0.0274(13) 0.0016(11) -0.0018(12) 0.0026(13)
C6 0.0276(15) 0.0266(12) 0.0236(12) -0.0005(10) 0.0011(11) 0.0023(11)
C7 0.0262(14) 0.0254(12) 0.0265(12) 0.0013(10) 0.0032(11) 0.0028(11)
C8 0.0302(15) 0.0280(13) 0.0270(12) -0.0042(10) -0.0012(12) 0.0017(12)
C9 0.0301(14) 0.0350(14) 0.0239(12) 0.0003(10) -0.0028(11) 0.0014(12)
C10 0.0249(14) 0.0269(13) 0.0288(13) 0.0037(10) 0.0013(11) 0.0040(11)
C11 0.0303(15) 0.0271(14) 0.0306(13) -0.0032(11) -0.0032(12) -0.0002(12)
C12 0.0326(15) 0.0296(13) 0.0230(12) -0.0010(11) -0.0017(12) 0.0020(12)
C13 0.064(2) 0.0280(16) 0.0420(17) 0.0006(13) 0.0009(17) -0.0019(15)
C14 0.0284(15) 0.0248(12) 0.0214(11) 0.0022(9) -0.0010(11) 0.0006(11)
C15 0.0309(15) 0.0326(15) 0.0260(13) -0.0008(12) 0.0011(12) -0.0048(12)
C16 0.0335(15) 0.0332(15) 0.0298(14) 0.0042(12) 0.0052(12) 0.0033(13)
C17 0.0489(19) 0.0338(16) 0.0268(14) -0.0041(12) 0.0008(13) 0.0062(14)
C18 0.0454(19) 0.0380(16) 0.0345(15) -0.0098(13) -0.0075(15) 0.0008(15)
C19 0.0332(16) 0.0380(16) 0.0318(14) -0.0046(12) -0.0051(13) -0.0009(14)
C20 0.0413(17) 0.0247(13) 0.0271(13) -0.0048(11) -0.0006(12) -0.0028(13)
C21 0.065(2) 0.0315(15) 0.0343(15) 0.0068(14) 0.0060(16) 0.0050(16)
C22 0.058(2) 0.0432(18) 0.0382(16) -0.0015(14) 0.0166(16) -0.0023(17)
C23 0.0424(17) 0.0363(15) 0.0383(15) -0.0153(13) -0.0011(14) -0.0028(15)
C24 0.0424(18) 0.0301(14) 0.0422(16) -0.0043(13) -0.0097(14) 0.0014(13)
C25 0.0424(18) 0.0287(14) 0.0320(15) 0.0021(12) -0.0046(13) -0.0051(13)
C26 0.047(2) 0.060(2) 0.061(2) -0.024(2) 0.0023(19) -0.0010(18)

loop_
_atom_type_symbol
_atom_type_description
_atom_type_scat_dispersion_real
_atom_type_scat_dispersion_imag
_atom_type_scat_source
C C 0.0033 0.0016 'International Tables Vol C Tables 4.2.6.8 and 6.1.1.4'
H H 0.0000 0.0000 'International Tables Vol C Tables 4.2.6.8 and 6.1.1.4'
N N 0.0061 0.0033 'International Tables Vol C Tables 4.2.6.8 and 6.1.1.4'
O O 0.0106 0.0060 'International Tables Vol C Tables 4.2.6.8 and 6.1.1.4'
S S 0.1246 0.1234 'International Tables Vol C Tables 4.2.6.8 and 6.1.1.4'

loop_
_geom_angle_atom_site_label_1
_geom_angle_atom_site_label_2
_geom_angle_atom_site_label_3
_geom_angle
O3 S1 O4 120.51(15)
O3 S1 N1 106.32(12)
O3 S1 C20 107.64(14)
O4 S1 N1 106.53(12)
O4 S1 C20 106.67(13)
N1 S1 C20 108.78(13)
C7 O1 C6 117.3(2)
C10 O2 C13 116.6(2)
C1 N1 S1 119.30(17)
C1 N1 C5 112.9(2)
C5 N1 S1 117.96(18)
N1 C1 H1A 110.0
N1 C1 H1B 110.0
N1 C1 C2 108.6(2)
H1A C1 H1B 108.4
C2 C1 H1A 110.0
C2 C1 H1B 110.0
C1 C2 H2 107.9
C1 C2 C3 110.6(2)
C3 C2 H2 107.9
C6 C2 C1 111.8(2)
C6 C2 H2 107.9
C6 C2 C3 110.8(2)
C2 C3 H3 108.0
C4 C3 C2 109.7(2)
C4 C3 H3 108.0
C14 C3 C2 112.4(2)
C14 C3 H3 108.0
C14 C3 C4 110.8(2)
C3 C4 H4A 109.1
C3 C4 H4B 109.1
H4A C4 H4B 107.8
C5 C4 C3 112.6(2)
C5 C4 H4A 109.1
C5 C4 H4B 109.1
N1 C5 C4 108.7(2)
N1 C5 H5A 109.9
N1 C5 H5B 109.9
C4 C5 H5A 109.9
C4 C5 H5B 109.9
H5A C5 H5B 108.3
O1 C6 C2 107.8(2)
O1 C6 H6A 110.1
O1 C6 H6B 110.1
C2 C6 H6A 110.1
C2 C6 H6B 110.1
H6A C6 H6B 108.5
O1 C7 C8 115.5(2)
O1 C7 C12 124.9(2)
C12 C7 C8 119.6(2)
C7 C8 H8 119.6
C9 C8 C7 120.7(3)
C9 C8 H8 119.6
C8 C9 H9 120.1
C8 C9 C10 119.7(2)
C10 C9 H9 120.1
O2 C10 C9 116.0(2)
O2 C10 C11 124.5(3)
C11 C10 C9 119.6(3)
C10 C11 H11 119.7
C10 C11 C12 120.6(3)
C12 C11 H11 119.7
C7 C12 C11 119.8(2)
C7 C12 H12 120.1
C11 C12 H12 120.1
O2 C13 H13A 109.5
O2 C13 H13B 109.5
O2 C13 H13C 109.5
H13A C13 H13B 109.5
H13A C13 H13C 109.5
H13B C13 H13C 109.5
C15 C14 C3 120.4(2)
C19 C14 C3 121.4(3)
C19 C14 C15 118.2(3)
C14 C15 H15 119.6
C16 C15 C14 120.8(3)
C16 C15 H15 119.6
C15 C16 H16 119.9
C17 C16 C15 120.2(3)
C17 C16 H16 119.9
C16 C17 H17 120.1
C18 C17 C16 119.8(3)
C18 C17 H17 120.1
C17 C18 H18 119.9
C17 C18 C19 120.3(3)
C19 C18 H18 119.9
C14 C19 H19 119.6
C18 C19 C14 120.8(3)
C18 C19 H19 119.6
C21 C20 S1 119.8(2)
C21 C20 C25 119.9(3)
C25 C20 S1 120.3(2)
C20 C21 H21 120.2
C20 C21 C22 119.6(3)
C22 C21 H21 120.2
C21 C22 H22 119.3
C21 C22 C23 121.4(3)
C23 C22 H22 119.3
C22 C23 C26 120.5(3)
C24 C23 C22 117.7(3)
C24 C23 C26 121.8(3)
C23 C24 H24 119.1
C25 C24 C23 121.8(3)
C25 C24 H24 119.1
C20 C25 H25 120.2
C24 C25 C20 119.5(3)
C24 C25 H25 120.2
C23 C26 H26A 109.5
C23 C26 H26B 109.5
C23 C26 H26C 109.5
H26A C26 H26B 109.5
H26A C26 H26C 109.5
H26B C26 H26C 109.5

loop_
_geom_bond_atom_site_label_1
_geom_bond_atom_site_label_2
_geom_bond_distance
S1 O3 1.429(2)
S1 O4 1.431(2)
S1 N1 1.628(2)
S1 C20 1.759(3)
O1 C6 1.434(3)
O1 C7 1.380(3)
O2 C10 1.375(3)
O2 C13 1.424(4)
N1 C1 1.464(3)
N1 C5 1.472(3)
C1 H1A 0.9900
C1 H1B 0.9900
C1 C2 1.526(4)
C2 H2 1.0000
C2 C3 1.544(3)
C2 C6 1.512(3)
C3 H3 1.0000
C3 C4 1.535(4)
C3 C14 1.510(4)
C4 H4A 0.9900
C4 H4B 0.9900
C4 C5 1.518(4)
C5 H5A 0.9900
C5 H5B 0.9900
C6 H6A 0.9900
C6 H6B 0.9900
C7 C8 1.394(3)
C7 C12 1.380(4)
C8 H8 0.9500
C8 C9 1.377(4)
C9 H9 0.9500
C9 C10 1.397(4)
C10 C11 1.381(4)
C11 H11 0.9500
C11 C12 1.395(4)
C12 H12 0.9500
C13 H13A 0.9800
C13 H13B 0.9800
C13 H13C 0.9800
C14 C15 1.395(4)
C14 C19 1.391(4)
C15 H15 0.9500
C15 C16 1.386(4)
C16 H16 0.9500
C16 C17 1.381(4)
C17 H17 0.9500
C17 C18 1.375(5)
C18 H18 0.9500
C18 C19 1.390(4)
C19 H19 0.9500
C20 C21 1.382(4)
C20 C25 1.391(4)
C21 H21 0.9500
C21 C22 1.383(5)
C22 H22 0.9500
C22 C23 1.389(5)
C23 C24 1.388(5)
C23 C26 1.499(5)
C24 H24 0.9500
C24 C25 1.373(5)
C25 H25 0.9500
C26 H26A 0.9800
C26 H26B 0.9800
C26 H26C 0.9800

loop_
_geom_torsion_atom_site_label_1
_geom_torsion_atom_site_label_2
_geom_torsion_atom_site_label_3
_geom_torsion_atom_site_label_4
_geom_torsion
S1 N1 C1 C2 151.43(19)
S1 N1 C5 C4 -153.2(2)
S1 C20 C21 C22 -177.1(3)
S1 C20 C25 C24 177.0(2)
O1 C7 C8 C9 178.6(2)
O1 C7 C12 C11 -178.5(3)
O2 C10 C11 C12 178.4(3)
O3 S1 N1 C1 -41.2(2)
O3 S1 N1 C5 175.4(2)
O3 S1 C20 C21 28.9(3)
O3 S1 C20 C25 -149.7(2)
O4 S1 N1 C1 -170.9(2)
O4 S1 N1 C5 45.7(2)
O4 S1 C20 C21 159.5(2)
O4 S1 C20 C25 -19.0(3)
N1 S1 C20 C21 -85.9(3)
N1 S1 C20 C25 95.5(2)
N1 C1 C2 C3 58.4(3)
N1 C1 C2 C6 -177.7(2)
C1 N1 C5 C4 61.1(3)
C1 C2 C3 C4 -53.4(3)
C1 C2 C3 C14 -177.1(2)
C1 C2 C6 O1 52.9(3)
C2 C3 C4 C5 52.2(3)
C2 C3 C14 C15 57.2(3)
C2 C3 C14 C19 -122.7(3)
C3 C2 C6 O1 176.7(2)
C3 C4 C5 N1 -54.9(3)
C3 C14 C15 C16 178.9(2)
C3 C14 C19 C18 -178.6(3)
C4 C3 C14 C15 -65.8(3)
C4 C3 C14 C19 114.2(3)
C5 N1 C1 C2 -63.4(3)
C6 O1 C7 C8 177.0(2)
C6 O1 C7 C12 -3.0(4)
C6 C2 C3 C4 -177.8(2)
C6 C2 C3 C14 58.5(3)
C7 O1 C6 C2 178.0(2)
C7 C8 C9 C10 -0.6(4)
C8 C7 C12 C11 1.5(4)
C8 C9 C10 O2 -178.3(2)
C8 C9 C10 C11 2.5(4)
C9 C10 C11 C12 -2.4(4)
C10 C11 C12 C7 0.4(4)
C12 C7 C8 C9 -1.4(4)
C13 O2 C10 C9 170.7(3)
C13 O2 C10 C11 -10.1(4)
C14 C3 C4 C5 176.8(2)
C14 C15 C16 C17 0.2(4)
C15 C14 C19 C18 1.5(4)
C15 C16 C17 C18 0.5(5)
C16 C17 C18 C19 -0.2(5)
C17 C18 C19 C14 -0.8(5)
C19 C14 C15 C16 -1.2(4)
C20 S1 N1 C1 74.5(2)
C20 S1 N1 C5 -68.9(2)
C20 C21 C22 C23 0.3(5)
C21 C20 C25 C24 -1.6(4)
C21 C22 C23 C24 -1.9(5)
C21 C22 C23 C26 177.2(3)
C22 C23 C24 C25 1.8(5)
C23 C24 C25 C20 -0.1(4)
C25 C20 C21 C22 1.5(5)
C26 C23 C24 C25 -177.3(3)
